data_4102796
loop_
_publ_author_name
'Tao Wu'
'Le Wang'
'Xianhui Bu'
'Victoria Chau'
'Pingyun Feng'

_publ_section_title
;
 Largest Molecular Clusters in the Supertetrahedral Tn Series
;
_journal_name_full 'Journal of the American Chemical Society'
_journal_page_first 10823
_journal_page_last 10831
_journal_paper_doi 10.1021/ja102688p
_journal_volume 132
_journal_year 2010
_chemical_formula_sum 'C60 H144 Cu2 Ga16 N12 Se35 Sn2'
_chemical_formula_weight 5277.45
_chemical_name_systematic
; 
 ? 
;
_space_group_IT_number 217
_symmetry_cell_setting cubic
_symmetry_space_group_name_Hall 'I -4 2 3'
_symmetry_space_group_name_H-M 'I -4 3 m'
_atom_sites_solution_hydrogens geom
_atom_sites_solution_primary direct
_atom_sites_solution_secondary difmap
_audit_creation_method SHELXL-97
_cell_angle_alpha 90.00
_cell_angle_beta 90.00
_cell_angle_gamma 90.00
_cell_formula_units_Z 2
_cell_length_a 18.80190(10)
_cell_length_b 18.80190(10)
_cell_length_c 18.80190(10)
_cell_measurement_temperature 150(2)
_cell_volume 6646.69(6)
_computing_structure_refinement 'SHELXL-97 (Sheldrick, 1997)'
_computing_structure_solution 'SHELXS-97 (Sheldrick, 1990)'
_diffrn_ambient_temperature 150(2)
_diffrn_measured_fraction_theta_full 1.000
_diffrn_measured_fraction_theta_max 1.000
_diffrn_radiation_monochromator graphite
_diffrn_radiation_source 'fine-focus sealed tube'
_diffrn_radiation_type MoK\a
_diffrn_radiation_wavelength 0.71073
_diffrn_reflns_av_R_equivalents 0.0470
_diffrn_reflns_av_sigmaI/netI 0.0262
_diffrn_reflns_limit_h_max 24
_diffrn_reflns_limit_h_min -18
_diffrn_reflns_limit_k_max 22
_diffrn_reflns_limit_k_min -24
_diffrn_reflns_limit_l_max 24
_diffrn_reflns_limit_l_min -24
_diffrn_reflns_number 26479
_diffrn_reflns_theta_full 27.43
_diffrn_reflns_theta_max 27.43
_diffrn_reflns_theta_min 1.53
_exptl_absorpt_coefficient_mu 13.482
_exptl_crystal_density_diffrn 2.637
_exptl_crystal_density_method 'not measured'
_exptl_crystal_F_000 4864
_refine_diff_density_max 1.031
_refine_diff_density_min -3.094
_refine_diff_density_rms 0.144
_refine_ls_abs_structure_details 'Flack H D (1983), Acta Cryst. A39, 876-881'
_refine_ls_abs_structure_Flack 0.00(4)
_refine_ls_extinction_method none
_refine_ls_goodness_of_fit_ref 1.087
_refine_ls_hydrogen_treatment mixed
_refine_ls_matrix_type full
_refine_ls_number_parameters 72
_refine_ls_number_reflns 1411
_refine_ls_number_restraints 0
_refine_ls_restrained_S_all 1.087
_refine_ls_R_factor_all 0.0451
_refine_ls_R_factor_gt 0.0328
_refine_ls_shift/su_max 3.881
_refine_ls_shift/su_mean 0.132
_refine_ls_structure_factor_coef Fsqd
_refine_ls_weighting_details 'calc w=1/[\s^2^(Fo^2^)+(0.0419P)^2^+48.5084P] where P=(Fo^2^+2Fc^2^)/3'
_refine_ls_weighting_scheme calc
_refine_ls_wR_factor_gt 0.0937
_refine_ls_wR_factor_ref 0.1000
_reflns_number_gt 1151
_reflns_number_total 1411
_reflns_threshold_expression >2sigma(I)
_cod_data_source_file ja102688p_si_002_4.cif
_cod_data_source_block OCF-40-CuGaSnSe-PR
_cod_database_code 4102796

loop_
_symmetry_equiv_pos_as_xyz
'x, y, z'
'y, -x, -z'
'-x, -y, z'
'-y, x, -z'
'x, -y, -z'
'-y, -x, z'
'-x, y, -z'
'y, x, z'
'z, x, y'
'x, -z, -y'
'-z, -x, y'
'-x, z, -y'
'z, -x, -y'
'-x, -z, y'
'-z, x, -y'
'x, z, y'
'y, z, x'
'z, y, x'
'z, -y, -x'
'-z, -y, x'
'-z, y, -x'
'y, -z, -x'
'-y, -z, x'
'-y, z, -x'
'x+1/2, y+1/2, z+1/2'
'y+1/2, -x+1/2, -z+1/2'
'-x+1/2, -y+1/2, z+1/2'
'-y+1/2, x+1/2, -z+1/2'
'x+1/2, -y+1/2, -z+1/2'
'-y+1/2, -x+1/2, z+1/2'
'-x+1/2, y+1/2, -z+1/2'
'y+1/2, x+1/2, z+1/2'
'z+1/2, x+1/2, y+1/2'
'x+1/2, -z+1/2, -y+1/2'
'-z+1/2, -x+1/2, y+1/2'
'-x+1/2, z+1/2, -y+1/2'
'z+1/2, -x+1/2, -y+1/2'
'-x+1/2, -z+1/2, y+1/2'
'-z+1/2, x+1/2, -y+1/2'
'x+1/2, z+1/2, y+1/2'
'y+1/2, z+1/2, x+1/2'
'z+1/2, y+1/2, x+1/2'
'z+1/2, -y+1/2, -x+1/2'
'-z+1/2, -y+1/2, x+1/2'
'-z+1/2, y+1/2, -x+1/2'
'y+1/2, -z+1/2, -x+1/2'
'-y+1/2, -z+1/2, x+1/2'
'-y+1/2, z+1/2, -x+1/2'

loop_
_atom_site_label
_atom_site_type_symbol
_atom_site_fract_x
_atom_site_fract_y
_atom_site_fract_z
_atom_site_U_iso_or_equiv
_atom_site_adp_type
_atom_site_occupancy
_atom_site_symmetry_multiplicity
_atom_site_calc_flag
_atom_site_refinement_flags
Se1 Se 0.20922(7) 0.20922(7) 0.20922(7) 0.0882(9) Uani 1 6 d S
Se2 Se 0.35865(4) 0.20209(6) 0.35865(4) 0.0417(3) Uani 1 2 d S
Se3 Se 0.5000 0.20821(7) 0.5000 0.0311(3) Uani 1 4 d S
Se4 Se 0.50535(5) 0.35020(3) 0.35020(3) 0.0261(2) Uani 1 2 d S
Se5 Se 0.5000 0.5000 0.5000 0.0388(8) Uani 1 24 d S
Sn1 Sn 0.28468(4) 0.28468(4) 0.28468(4) 0.0308(3) Uani 0.50 6 d SP
Ga1 Ga 0.28468(4) 0.28468(4) 0.28468(4) 0.0308(3) Uani 0.50 6 d SP
Ga2 Ga 0.42708(4) 0.28401(5) 0.42708(4) 0.0263(3) Uani 1 2 d S
Ga3 Ga 0.57147(6) 0.42853(6) 0.42853(6) 0.0279(4) Uani 0.50 6 d SP
Cu3 Cu 0.57147(6) 0.42853(6) 0.42853(6) 0.0279(4) Uani 0.50 6 d SP
N1 N 0.6217(4) 0.3783(4) 0.1810(7) 0.072(3) Uani 1 2 d S
H1A H 0.5878 0.4122 0.1906 2(4) Uiso 1 2 calc SR
H1B H 0.6381 0.3619 0.2241 2(3) Uiso 1 2 calc SR
C1 C 0.5862(8) 0.3191(7) 0.1456(9) 0.097(4) Uani 1 1 d .
H1C H 0.5438 0.3046 0.1732 2(2) Uiso 1 1 calc R
H1D H 0.6189 0.2779 0.1426 0.15(6) Uiso 1 1 calc R
C3 C 0.6319(15) 0.3681(15) 0.0326(16) 0.222(18) Uani 1 2 d S
H3A H 0.6692 0.3308 0.0314 0.12(8) Uiso 1 2 calc SR
H3B H 0.6192 0.3808 -0.0169 0.12(7) Uiso 1 2 calc SR
C2 C 0.5647(11) 0.3407(12) 0.0740(11) 0.165(8) Uani 1 1 d .
H2A H 0.5287 0.3790 0.0769 0.14(7) Uiso 1 1 calc R
H2B H 0.5434 0.2999 0.0485 0.16(6) Uiso 1 1 calc R

loop_
_atom_site_aniso_label
_atom_site_aniso_U_11
_atom_site_aniso_U_22
_atom_site_aniso_U_33
_atom_site_aniso_U_23
_atom_site_aniso_U_13
_atom_site_aniso_U_12
Se1 0.0882(9) 0.0882(9) 0.0882(9) -0.0294(7) -0.0294(7) -0.0294(7)
Se2 0.0479(4) 0.0294(5) 0.0479(4) -0.0090(3) -0.0114(5) -0.0090(3)
Se3 0.0347(4) 0.0238(6) 0.0347(4) 0.000 -0.0016(7) 0.000
Se4 0.0265(4) 0.0258(3) 0.0258(3) -0.0011(3) -0.0004(3) -0.0004(3)
Se5 0.0388(8) 0.0388(8) 0.0388(8) 0.000 0.000 0.000
Sn1 0.0308(3) 0.0308(3) 0.0308(3) -0.0085(3) -0.0085(3) -0.0085(3)
Ga1 0.0308(3) 0.0308(3) 0.0308(3) -0.0085(3) -0.0085(3) -0.0085(3)
Ga2 0.0284(3) 0.0220(4) 0.0284(3) -0.0021(3) -0.0031(4) -0.0021(3)
Ga3 0.0279(4) 0.0279(4) 0.0279(4) 0.0036(5) -0.0036(5) -0.0036(5)
Cu3 0.0279(4) 0.0279(4) 0.0279(4) 0.0036(5) -0.0036(5) -0.0036(5)
N1 0.062(4) 0.062(4) 0.091(9) -0.006(4) 0.006(4) 0.009(6)
C1 0.103(10) 0.076(8) 0.112(11) -0.027(7) 0.011(8) 0.003(7)
C3 0.26(3) 0.26(3) 0.14(3) -0.11(2) 0.11(2) -0.08(4)
C2 0.151(18) 0.163(17) 0.18(2) -0.082(16) -0.016(15) -0.040(16)

loop_
_atom_type_symbol
_atom_type_description
_atom_type_scat_dispersion_real
_atom_type_scat_dispersion_imag
_atom_type_scat_source
Ga Ga 0.2307 1.6083 'International Tables Vol C Tables 4.2.6.8 and 6.1.1.4'
Se Se -0.0929 2.2259 'International Tables Vol C Tables 4.2.6.8 and 6.1.1.4'
Cu Cu 0.3201 1.2651 'International Tables Vol C Tables 4.2.6.8 and 6.1.1.4'
Sn Sn -0.6537 1.4246 'International Tables Vol C Tables 4.2.6.8 and 6.1.1.4'
C C 0.0033 0.0016 'International Tables Vol C Tables 4.2.6.8 and 6.1.1.4'
H H 0.0000 0.0000 'International Tables Vol C Tables 4.2.6.8 and 6.1.1.4'
N N 0.0061 0.0033 'International Tables Vol C Tables 4.2.6.8 and 6.1.1.4'

loop_
_geom_angle_atom_site_label_1
_geom_angle_atom_site_label_2
_geom_angle_atom_site_label_3
_geom_angle
_geom_angle_site_symmetry_1
_geom_angle_site_symmetry_3
Ga2 Se2 Sn1 101.47(5) . .
Ga2 Se3 Ga2 107.36(6) 7_656 .
Ga2 Se4 Ga2 104.29(6) 9 .
Ga2 Se4 Ga3 105.21(4) 9 .
Ga2 Se4 Ga3 105.21(4) . .
Cu3 Se5 Ga3 0.00(4) 3_665 3_665
Cu3 Se5 Cu3 109.5 3_665 4_656
Ga3 Se5 Cu3 109.5 3_665 4_656
Cu3 Se5 Ga3 109.5 3_665 4_656
Ga3 Se5 Ga3 109.5 3_665 4_656
Cu3 Se5 Ga3 0.00(9) 4_656 4_656
Cu3 Se5 Ga3 109.5 3_665 .
Ga3 Se5 Ga3 109.5 3_665 .
Cu3 Se5 Ga3 109.5 4_656 .
Ga3 Se5 Ga3 109.5 4_656 .
Cu3 Se5 Ga3 109.471(1) 3_665 2_566
Ga3 Se5 Ga3 109.471(1) 3_665 2_566
Cu3 Se5 Ga3 109.5 4_656 2_566
Ga3 Se5 Ga3 109.5 4_656 2_566
Ga3 Se5 Ga3 109.5 . 2_566
Cu3 Se5 Cu3 109.471(1) 3_665 2_566
Ga3 Se5 Cu3 109.471(1) 3_665 2_566
Cu3 Se5 Cu3 109.5 4_656 2_566
Ga3 Se5 Cu3 109.5 4_656 2_566
Ga3 Se5 Cu3 109.5 . 2_566
Ga3 Se5 Cu3 0.00(9) 2_566 2_566
Se1 Sn1 Se2 106.45(3) . 9
Se1 Sn1 Se2 106.45(3) . .
Se2 Sn1 Se2 112.32(3) 9 .
Se1 Sn1 Se2 106.45(3) . 8
Se2 Sn1 Se2 112.32(3) 9 8
Se2 Sn1 Se2 112.32(3) . 8
Se2 Ga2 Se3 103.44(5) . .
Se2 Ga2 Se4 109.85(3) . .
Se3 Ga2 Se4 107.45(3) . .
Se2 Ga2 Se4 109.85(3) . 17
Se3 Ga2 Se4 107.45(3) . 17
Se4 Ga2 Se4 117.79(5) . 17
Se5 Ga3 Se4 113.91(4) . .
Se5 Ga3 Se4 113.91(4) . 6_665
Se4 Ga3 Se4 104.69(5) . 6_665
Se5 Ga3 Se4 113.91(4) . 21_656
Se4 Ga3 Se4 104.69(5) . 21_656
Se4 Ga3 Se4 104.69(5) 6_665 21_656
C1 N1 C1 119.3(15) 6_665 .
C1 N1 H1A 107.5 6_665 .
C1 N1 H1A 107.5 . .
C1 N1 H1B 107.5 6_665 .
C1 N1 H1B 107.5 . .
H1A N1 H1B 107.0 . .
N1 C1 C2 109.6(13) . .
N1 C1 H1C 109.8 . .
C2 C1 H1C 109.8 . .
N1 C1 H1D 109.8 . .
C2 C1 H1D 109.8 . .
H1C C1 H1D 108.2 . .
C2 C3 C2 106(2) 6_665 .
C2 C3 H3A 110.5 6_665 .
C2 C3 H3A 110.5 . .
C2 C3 H3B 110.5 6_665 .
C2 C3 H3B 110.5 . .
H3A C3 H3B 108.6 . .
C1 C2 C3 109(2) . .
C1 C2 H2A 109.9 . .
C3 C2 H2A 109.9 . .
C1 C2 H2B 109.9 . .
C3 C2 H2B 109.9 . .
H2A C2 H2B 108.3 . .

loop_
_geom_bond_atom_site_label_1
_geom_bond_atom_site_label_2
_geom_bond_distance
_geom_bond_site_symmetry_2
Se1 Sn1 2.457(2) .
Se2 Ga2 2.3839(14) .
Se2 Sn1 2.5060(12) .
Se3 Ga2 2.4063(12) 7_656
Se3 Ga2 2.4063(12) .
Se4 Ga2 2.4092(9) 9
Se4 Ga2 2.4092(9) .
Se4 Ga3 2.4256(12) .
Se5 Cu3 2.3274(19) 3_665
Se5 Ga3 2.3274(19) 3_665
Se5 Cu3 2.3274(19) 4_656
Se5 Ga3 2.3274(19) 4_656
Se5 Ga3 2.3274(19) .
Se5 Ga3 2.3274(19) 2_566
Se5 Cu3 2.3274(19) 2_566
Sn1 Se2 2.5060(12) 9
Sn1 Se2 2.5060(12) 8
Ga2 Se4 2.4092(9) 17
Ga3 Se4 2.4256(12) 6_665
Ga3 Se4 2.4256(12) 21_656
N1 C1 1.459(14) 6_665
N1 C1 1.459(14) .
N1 H1A 0.9200 .
N1 H1B 0.9200 .
C1 C2 1.46(2) .
C1 H1C 0.9900 .
C1 H1D 0.9900 .
C3 C2 1.57(2) 6_665
C3 C2 1.57(2) .
C3 H3A 0.9900 .
C3 H3B 0.9900 .
C2 H2A 0.9900 .
C2 H2B 0.9900 .

loop_
_geom_torsion_atom_site_label_1
_geom_torsion_atom_site_label_2
_geom_torsion_atom_site_label_3
_geom_torsion_atom_site_label_4
_geom_torsion
_geom_torsion_site_symmetry_1
_geom_torsion_site_symmetry_4
Ga2 Se2 Sn1 Se1 180.0 . .
Ga2 Se2 Sn1 Se2 63.88(5) . 9
Ga2 Se2 Sn1 Se2 -63.88(5) . 8
Sn1 Se2 Ga2 Se3 180.0 . .
Sn1 Se2 Ga2 Se4 -65.55(3) . .
Sn1 Se2 Ga2 Se4 65.55(3) . 17
Ga2 Se3 Ga2 Se2 180.0 7_656 .
Ga2 Se3 Ga2 Se4 63.83(3) 7_656 .
Ga2 Se3 Ga2 Se4 -63.83(3) 7_656 17
Ga2 Se4 Ga2 Se2 70.48(5) 9 .
Ga3 Se4 Ga2 Se2 -179.05(5) . .
Ga2 Se4 Ga2 Se3 -177.66(3) 9 .
Ga3 Se4 Ga2 Se3 -67.19(5) . .
Ga2 Se4 Ga2 Se4 -56.27(7) 9 17
Ga3 Se4 Ga2 Se4 54.20(7) . 17
Cu3 Se5 Ga3 Se4 -60.0 3_665 .
Ga3 Se5 Ga3 Se4 -60.0 3_665 .
Cu3 Se5 Ga3 Se4 180.0 4_656 .
Ga3 Se5 Ga3 Se4 180.0 4_656 .
Ga3 Se5 Ga3 Se4 60.0 2_566 .
Cu3 Se5 Ga3 Se4 60.0 2_566 .
Cu3 Se5 Ga3 Se4 60.0 3_665 6_665
Ga3 Se5 Ga3 Se4 60.0 3_665 6_665
Cu3 Se5 Ga3 Se4 -60.0 4_656 6_665
Ga3 Se5 Ga3 Se4 -60.0 4_656 6_665
Ga3 Se5 Ga3 Se4 180.0 2_566 6_665
Cu3 Se5 Ga3 Se4 180.0 2_566 6_665
Cu3 Se5 Ga3 Se4 180.0 3_665 21_656
Ga3 Se5 Ga3 Se4 180.0 3_665 21_656
Cu3 Se5 Ga3 Se4 60.0 4_656 21_656
Ga3 Se5 Ga3 Se4 60.0 4_656 21_656
Ga3 Se5 Ga3 Se4 -60.0 2_566 21_656
Cu3 Se5 Ga3 Se4 -60.0 2_566 21_656
Ga2 Se4 Ga3 Se5 54.91(3) 9 .
Ga2 Se4 Ga3 Se5 -54.91(3) . .
Ga2 Se4 Ga3 Se4 -70.16(7) 9 6_665
Ga2 Se4 Ga3 Se4 -179.97(4) . 6_665
Ga2 Se4 Ga3 Se4 179.97(4) 9 21_656
Ga2 Se4 Ga3 Se4 70.16(7) . 21_656
C1 N1 C1 C2 -52(2) 6_665 .
N1 C1 C2 C3 56(2) . .
C2 C3 C2 C1 -63(3) 6_665 .
